data_2234257
loop_
_publ_author_name
'Malan, Frederick P.'
'Malgas-Enus, Rehana'
'Meijboom, Reinout'

_publ_section_title
;
 <i>trans</i>-Bis[(2-bromophenyl)diphenylphosphane-\k<i>P</i>]carbonylchloridorhodium(I)
;
_journal_coeditor_code HP2033
_journal_issue 4
_journal_name_full 'Acta Crystallographica Section E'
_journal_page_first m510
_journal_paper_doi 10.1107/S1600536812012421
_journal_volume 68
_journal_year 2012
_chemical_formula_iupac '[Rh Cl (C18 H14 Br P)2 (C O)]'
_chemical_formula_moiety 'C37 H28 Br2 Cl O P2 Rh'
_chemical_formula_sum 'C37 H28 Br2 Cl O P2 Rh'
_chemical_formula_weight 848.71
_chemical_name_systematic
;
<i>trans</i>-Bis[(2-bromophenyl)diphenylphosphane-
\k<i>P</i>]carbonylchloridorhodium(I)
;
_space_group_IT_number 14
_symmetry_cell_setting monoclinic
_symmetry_space_group_name_Hall '-P 2yn'
_symmetry_space_group_name_H-M 'P 1 21/n 1'
_atom_sites_solution_hydrogens geom
_atom_sites_solution_primary direct
_atom_sites_solution_secondary difmap
_cell_angle_alpha 90
_cell_angle_beta 111.2290(10)
_cell_angle_gamma 90
_cell_formula_units_Z 2
_cell_length_a 9.3250(5)
_cell_length_b 17.0410(10)
_cell_length_c 10.8880(6)
_cell_measurement_reflns_used 6197
_cell_measurement_temperature 100(2)
_cell_measurement_theta_max 28.32
_cell_measurement_theta_min 2.39
_cell_volume 1612.77(16)
_computing_cell_refinement 'SAINT (Bruker, 2004)'
_computing_data_collection 'APEX2 (Bruker, 2005)'
_computing_data_reduction 'SAINT (Bruker, 2004)'
_computing_molecular_graphics 'SHELXTL (Sheldrick, 2008) and DIAMOND (Brandenburg & Putz, 2005)'
_computing_publication_material 'SHELXTL (Sheldrick, 2008)'
_computing_structure_refinement 'SHELXL97 (Sheldrick, 2008)'
_computing_structure_solution 'SHELXS97 (Sheldrick, 2008)'
_diffrn_ambient_temperature 100(2)
_diffrn_measured_fraction_theta_full 0.994
_diffrn_measured_fraction_theta_max 0.994
_diffrn_measurement_device_type 'Bruker APEXII CCD'
_diffrn_measurement_method '\f and \w scans'
_diffrn_radiation_monochromator graphite
_diffrn_radiation_type MoK\a
_diffrn_radiation_wavelength 0.71069
_diffrn_reflns_av_R_equivalents 0.026
_diffrn_reflns_limit_h_max 12
_diffrn_reflns_limit_h_min -12
_diffrn_reflns_limit_k_max 22
_diffrn_reflns_limit_k_min -22
_diffrn_reflns_limit_l_max 14
_diffrn_reflns_limit_l_min -14
_diffrn_reflns_number 15235
_diffrn_reflns_theta_full 28.41
_diffrn_reflns_theta_max 28.41
_diffrn_reflns_theta_min 2.34
_diffrn_standards_decay_% 0
_diffrn_standards_interval_count 0
_diffrn_standards_interval_time 0
_diffrn_standards_number 0
_exptl_absorpt_coefficient_mu 3.22
_exptl_absorpt_correction_T_max 0.697
_exptl_absorpt_correction_T_min 0.618
_exptl_absorpt_correction_type multi-scan
_exptl_absorpt_process_details '(SADABS; Bruker, 2005)'
_exptl_crystal_colour yellow
_exptl_crystal_density_diffrn 1.748
_exptl_crystal_density_method 'not measured'
_exptl_crystal_description rectangular
_exptl_crystal_F_000 840
_exptl_crystal_size_max 0.226
_exptl_crystal_size_mid 0.127
_exptl_crystal_size_min 0.112
_refine_diff_density_max 0.668
_refine_diff_density_min -0.809
_refine_ls_extinction_method none
_refine_ls_goodness_of_fit_ref 1.114
_refine_ls_hydrogen_treatment constr
_refine_ls_matrix_type full
_refine_ls_number_parameters 214
_refine_ls_number_reflns 4032
_refine_ls_number_restraints 0
_refine_ls_restrained_S_all 1.114
_refine_ls_R_factor_all 0.0349
_refine_ls_R_factor_gt 0.0273
_refine_ls_shift/su_max 0.001
_refine_ls_shift/su_mean 0
_refine_ls_structure_factor_coef Fsqd
_refine_ls_weighting_details 'calc w=1/[\s^2^(Fo^2^)+(0.0246P)^2^+1.6443P] where P=(Fo^2^+2Fc^2^)/3'
_refine_ls_weighting_scheme calc
_refine_ls_wR_factor_ref 0.0634
_reflns_number_gt 3531
_reflns_number_total 4032
_reflns_threshold_expression I>2\s(I)
_cod_data_source_file hp2033.cif
_cod_data_source_block I
_cod_original_sg_symbol_H-M 'P 21/n'
_cod_database_code 2234257
_cod_database_fobs_code 2234257

loop_
_symmetry_equiv_pos_as_xyz
'x, y, z'
'-x+1/2, y+1/2, -z+1/2'
'-x, -y, -z'
'x-1/2, -y-1/2, z-1/2'

loop_
_atom_site_type_symbol
_atom_site_label
_atom_site_fract_x
_atom_site_fract_y
_atom_site_fract_z
_atom_site_U_iso_or_equiv
_atom_site_adp_type
_atom_site_calc_flag
_atom_site_refinement_flags
_atom_site_occupancy
_atom_site_disorder_assembly
_atom_site_disorder_group
Rh Rh1 0.5 0 1 0.01378(7) Uani d S 1 . .
C C1 0.5773(7) -0.0478(4) 0.8993(6) 0.0178(11) Uani d P 0.5 A 1
O O1 0.6340(10) -0.0800(5) 0.8343(9) 0.0236(17) Uani d P 0.5 A 1
Cl Cl1 0.6037(3) -0.06666(16) 0.8527(3) 0.0174(4) Uani d P 0.5 A 2
P P1 0.50550(6) 0.11189(4) 0.87674(5) 0.01442(12) Uani d . 1 A .
Br Br1 0.13942(3) 0.061590(16) 0.75242(2) 0.02135(7) Uani d . 1 . .
C C7 0.4960(3) 0.09681(15) 0.6146(2) 0.0189(5) Uani d . 1 A .
H H7 0.6006 0.1083 0.6484 0.023 Uiso calc R 1 . .
C C2 0.4152(3) 0.09234(14) 0.7000(2) 0.0156(4) Uani d . 1 . .
C C8 0.4165(3) 0.20586(14) 0.8906(2) 0.0164(5) Uani d . 1 . .
C C12 0.3697(3) 0.30670(16) 1.0277(3) 0.0269(6) Uani d . 1 . .
H H12 0.379 0.3248 1.1108 0.032 Uiso calc R 1 A .
C C14 0.7017(3) 0.14283(14) 0.9010(2) 0.0174(5) Uani d . 1 . .
C C19 0.8252(3) 0.09824(16) 0.9810(2) 0.0237(5) Uani d . 1 A .
H H19 0.8069 0.0527 1.02 0.028 Uiso calc R 1 . .
C C15 0.7317(3) 0.21089(16) 0.8434(3) 0.0255(5) Uani d . 1 A .
H H15 0.6504 0.2418 0.7908 0.031 Uiso calc R 1 . .
C C18 0.9756(3) 0.12109(19) 1.0032(3) 0.0314(6) Uani d . 1 . .
H H18 1.0574 0.0914 1.0582 0.038 Uiso calc R 1 A .
C C11 0.2947(3) 0.35167(16) 0.9183(3) 0.0263(6) Uani d . 1 A .
H H11 0.2529 0.3999 0.9275 0.032 Uiso calc R 1 . .
C C4 0.1846(3) 0.06291(15) 0.5096(2) 0.0215(5) Uani d . 1 . .
H H4 0.0797 0.0523 0.475 0.026 Uiso calc R 1 A .
C C6 0.4238(3) 0.08449(16) 0.4807(2) 0.0231(5) Uani d . 1 . .
H H6 0.4803 0.0869 0.4259 0.028 Uiso calc R 1 A .
C C17 1.0033(3) 0.18774(18) 0.9436(3) 0.0326(7) Uani d . 1 A .
H H17 1.1039 0.2025 0.957 0.039 Uiso calc R 1 . .
C C9 0.3404(3) 0.25267(16) 0.7805(2) 0.0233(5) Uani d . 1 A .
H H9 0.3292 0.2348 0.6968 0.028 Uiso calc R 1 . .
C C3 0.2589(3) 0.07322(14) 0.6440(2) 0.0169(5) Uani d . 1 A .
C C5 0.2675(3) 0.06855(15) 0.4277(2) 0.0234(5) Uani d . 1 A .
H H5 0.2187 0.0617 0.3374 0.028 Uiso calc R 1 . .
C C13 0.4314(3) 0.23448(15) 1.0149(2) 0.0220(5) Uani d . 1 A .
H H13 0.4831 0.2049 1.0897 0.026 Uiso calc R 1 . .
C C10 0.2816(3) 0.32529(16) 0.7949(3) 0.0274(6) Uani d . 1 . .
H H10 0.2332 0.3563 0.7213 0.033 Uiso calc R 1 A .
C C16 0.8815(3) 0.23287(17) 0.8639(3) 0.0306(6) Uani d . 1 . .
H H16 0.9005 0.278 0.8241 0.037 Uiso calc R 1 A .

loop_
_atom_site_aniso_label
_atom_site_aniso_U_11
_atom_site_aniso_U_22
_atom_site_aniso_U_33
_atom_site_aniso_U_12
_atom_site_aniso_U_13
_atom_site_aniso_U_23
Rh1 0.01221(11) 0.01690(13) 0.01105(11) -0.00151(9) 0.00278(9) 0.00207(10)
C1 0.021(3) 0.017(3) 0.015(3) 0.000(2) 0.007(2) 0.004(2)
O1 0.024(4) 0.027(4) 0.026(3) 0.008(2) 0.017(2) 0.001(2)
Cl1 0.0204(12) 0.0177(11) 0.0171(11) 0.0033(8) 0.0105(7) 0.0011(8)
P1 0.0130(3) 0.0175(3) 0.0124(3) -0.0011(2) 0.0041(2) 0.0022(2)
Br1 0.01558(11) 0.03052(15) 0.01759(12) -0.00259(9) 0.00558(9) 0.00252(10)
C7 0.0188(11) 0.0208(12) 0.0185(11) 0.0022(9) 0.0085(9) 0.0024(9)
C2 0.0193(11) 0.0150(11) 0.0129(10) 0.0016(9) 0.0063(9) 0.0014(9)
C8 0.0139(10) 0.0191(12) 0.0164(11) -0.0030(9) 0.0059(9) -0.0013(9)
C12 0.0326(14) 0.0271(14) 0.0274(13) -0.0124(11) 0.0187(12) -0.0121(11)
C14 0.0161(10) 0.0194(12) 0.0178(11) -0.0036(9) 0.0074(9) -0.0034(9)
C19 0.0190(11) 0.0281(14) 0.0228(12) -0.0024(10) 0.0062(10) 0.0010(11)
C15 0.0279(13) 0.0192(13) 0.0335(14) -0.0036(10) 0.0160(11) -0.0032(11)
C18 0.0156(12) 0.0410(17) 0.0350(15) -0.0016(11) 0.0059(11) -0.0044(13)
C11 0.0250(13) 0.0190(13) 0.0393(15) -0.0041(10) 0.0171(12) -0.0081(11)
C4 0.0219(12) 0.0214(13) 0.0171(11) -0.0012(10) 0.0022(9) 0.0012(10)
C6 0.0304(13) 0.0250(14) 0.0176(12) 0.0037(11) 0.0132(10) 0.0024(10)
C17 0.0219(13) 0.0383(17) 0.0443(17) -0.0140(12) 0.0201(12) -0.0196(14)
C9 0.0255(12) 0.0235(13) 0.0178(11) 0.0023(10) 0.0041(10) -0.0032(10)
C3 0.0195(11) 0.0169(12) 0.0151(11) 0.0016(9) 0.0070(9) 0.0023(9)
C5 0.0320(14) 0.0247(14) 0.0122(11) 0.0004(11) 0.0064(10) -0.0012(10)
C13 0.0243(12) 0.0239(13) 0.0171(11) -0.0075(10) 0.0067(10) -0.0039(10)
C10 0.0265(13) 0.0207(13) 0.0294(14) 0.0011(11) 0.0033(11) -0.0015(11)
C16 0.0345(14) 0.0236(14) 0.0440(17) -0.0130(12) 0.0266(13) -0.0107(12)

loop_
_atom_type_symbol
_atom_type_description
_atom_type_scat_dispersion_real
_atom_type_scat_dispersion_imag
_atom_type_scat_source
C C 0.0033 0.0016 'International Tables Vol C Tables 4.2.6.8 and 6.1.1.4'
H H 0 0 'International Tables Vol C Tables 4.2.6.8 and 6.1.1.4'
O O 0.0106 0.006 'International Tables Vol C Tables 4.2.6.8 and 6.1.1.4'
P P 0.1023 0.0942 'International Tables Vol C Tables 4.2.6.8 and 6.1.1.4'
Cl Cl 0.1484 0.1585 'International Tables Vol C Tables 4.2.6.8 and 6.1.1.4'
Br Br -0.2901 2.4595 'International Tables Vol C Tables 4.2.6.8 and 6.1.1.4'
Rh Rh -1.1178 0.9187 'International Tables Vol C Tables 4.2.6.8 and 6.1.1.4'

loop_
_geom_angle_atom_site_label_1
_geom_angle_atom_site_label_2
_geom_angle_atom_site_label_3
_geom_angle_site_symmetry_1
_geom_angle_site_symmetry_3
_geom_angle
C1 Rh1 C1 3_657 . 180.0000(10)
C1 Rh1 P1 3_657 . 94.63(19)
C1 Rh1 P1 . . 85.37(19)
C1 Rh1 P1 3_657 3_657 85.37(19)
C1 Rh1 P1 . 3_657 94.63(19)
P1 Rh1 P1 . 3_657 180
C1 Rh1 Cl1 3_657 3_657 1.46(18)
C1 Rh1 Cl1 . 3_657 178.54(19)
P1 Rh1 Cl1 . 3_657 95.39(7)
P1 Rh1 Cl1 3_657 3_657 84.61(7)
C1 Rh1 Cl1 3_657 . 178.54(18)
C1 Rh1 Cl1 . . 1.46(19)
P1 Rh1 Cl1 . . 84.61(7)
P1 Rh1 Cl1 3_657 . 95.39(7)
Cl1 Rh1 Cl1 3_657 . 180.0000(10)
O1 C1 Rh1 . . 177.9(8)
C14 P1 C2 . . 105.04(11)
C14 P1 C8 . . 101.26(11)
C2 P1 C8 . . 101.29(10)
C14 P1 Rh1 . . 112.34(8)
C2 P1 Rh1 . . 110.92(8)
C8 P1 Rh1 . . 123.96(8)
C6 C7 C2 . . 121.3(2)
C6 C7 H7 . . 119.3
C2 C7 H7 . . 119.3
C7 C2 C3 . . 116.8(2)
C7 C2 P1 . . 122.46(18)
C3 C2 P1 . . 120.68(17)
C13 C8 C9 . . 118.2(2)
C13 C8 P1 . . 119.67(19)
C9 C8 P1 . . 122.05(18)
C11 C12 C13 . . 120.5(2)
C11 C12 H12 . . 119.8
C13 C12 H12 . . 119.8
C19 C14 C15 . . 118.7(2)
C19 C14 P1 . . 119.39(19)
C15 C14 P1 . . 121.86(19)
C18 C19 C14 . . 120.7(3)
C18 C19 H19 . . 119.7
C14 C19 H19 . . 119.7
C16 C15 C14 . . 120.5(3)
C16 C15 H15 . . 119.7
C14 C15 H15 . . 119.7
C17 C18 C19 . . 119.9(3)
C17 C18 H18 . . 120.1
C19 C18 H18 . . 120.1
C12 C11 C10 . . 120.0(2)
C12 C11 H11 . . 120
C10 C11 H11 . . 120
C5 C4 C3 . . 119.4(2)
C5 C4 H4 . . 120.3
C3 C4 H4 . . 120.3
C7 C6 C5 . . 120.4(2)
C7 C6 H6 . . 119.8
C5 C6 H6 . . 119.8
C18 C17 C16 . . 120.1(2)
C18 C17 H17 . . 120
C16 C17 H17 . . 120
C10 C9 C8 . . 120.7(2)
C10 C9 H9 . . 119.7
C8 C9 H9 . . 119.7
C4 C3 C2 . . 122.2(2)
C4 C3 Br1 . . 117.41(18)
C2 C3 Br1 . . 120.34(17)
C4 C5 C6 . . 119.7(2)
C4 C5 H5 . . 120.1
C6 C5 H5 . . 120.1
C12 C13 C8 . . 120.5(2)
C12 C13 H13 . . 119.8
C8 C13 H13 . . 119.8
C11 C10 C9 . . 120.2(3)
C11 C10 H10 . . 119.9
C9 C10 H10 . . 119.9
C15 C16 C17 . . 120.1(3)
C15 C16 H16 . . 120
C17 C16 H16 . . 120

loop_
_geom_bond_atom_site_label_1
_geom_bond_atom_site_label_2
_geom_bond_site_symmetry_2
_geom_bond_distance
Rh1 C1 3_657 1.720(7)
Rh1 C1 . 1.720(7)
Rh1 P1 . 2.3429(6)
Rh1 P1 3_657 2.3429(6)
Rh1 Cl1 3_657 2.433(3)
Rh1 Cl1 . 2.433(3)
C1 O1 . 1.163(7)
P1 C14 . 1.829(2)
P1 C2 . 1.831(2)
P1 C8 . 1.835(2)
Br1 C3 . 1.904(2)
C7 C6 . 1.383(3)
C7 C2 . 1.394(3)
C7 H7 . 0.93
C2 C3 . 1.399(3)
C8 C13 . 1.397(3)
C8 C9 . 1.400(3)
C12 C11 . 1.375(4)
C12 C13 . 1.387(4)
C12 H12 . 0.93
C14 C19 . 1.391(3)
C14 C15 . 1.394(4)
C19 C18 . 1.390(3)
C19 H19 . 0.93
C15 C16 . 1.384(4)
C15 H15 . 0.93
C18 C17 . 1.378(4)
C18 H18 . 0.93
C11 C10 . 1.379(4)
C11 H11 . 0.93
C4 C5 . 1.379(4)
C4 C3 . 1.385(3)
C4 H4 . 0.93
C6 C5 . 1.386(4)
C6 H6 . 0.93
C17 C16 . 1.386(4)
C17 H17 . 0.93
C9 C10 . 1.385(4)
C9 H9 . 0.93
C5 H5 . 0.93
C13 H13 . 0.93
C10 H10 . 0.93
C16 H16 . 0.93

loop_
_geom_torsion_atom_site_label_1
_geom_torsion_atom_site_label_2
_geom_torsion_atom_site_label_3
_geom_torsion_atom_site_label_4
_geom_torsion_site_symmetry_1
_geom_torsion
C1 Rh1 C1 O1 3_657 9E1(10)
P1 Rh1 C1 O1 . 10E1(2)
P1 Rh1 C1 O1 3_657 -8E1(2)
Cl1 Rh1 C1 O1 3_657 -2E1(3)
Cl1 Rh1 C1 O1 . 16E1(3)
C1 Rh1 P1 C14 3_657 113.6(2)
C1 Rh1 P1 C14 . -66.4(2)
P1 Rh1 P1 C14 3_657 -93.80(10)
Cl1 Rh1 P1 C14 3_657 112.34(10)
Cl1 Rh1 P1 C14 . -67.66(10)
C1 Rh1 P1 C2 3_657 -129.2(2)
C1 Rh1 P1 C2 . 50.8(2)
P1 Rh1 P1 C2 3_657 23.42(13)
Cl1 Rh1 P1 C2 3_657 -130.44(10)
Cl1 Rh1 P1 C2 . 49.56(10)
C1 Rh1 P1 C8 3_657 -8.5(2)
C1 Rh1 P1 C8 . 171.5(2)
P1 Rh1 P1 C8 3_657 144.10(13)
Cl1 Rh1 P1 C8 3_657 -9.76(11)
Cl1 Rh1 P1 C8 . 170.24(11)
C6 C7 C2 C3 . 1.3(4)
C6 C7 C2 P1 . -177.7(2)
C14 P1 C2 C7 . 4.1(2)
C8 P1 C2 C7 . 109.2(2)
Rh1 P1 C2 C7 . -117.49(19)
C14 P1 C2 C3 . -174.83(19)
C8 P1 C2 C3 . -69.8(2)
Rh1 P1 C2 C3 . 63.6(2)
C14 P1 C8 C13 . -84.6(2)
C2 P1 C8 C13 . 167.38(19)
Rh1 P1 C8 C13 . 42.4(2)
C14 P1 C8 C9 . 91.8(2)
C2 P1 C8 C9 . -16.2(2)
Rh1 P1 C8 C9 . -141.23(18)
C2 P1 C14 C19 . -117.8(2)
C8 P1 C14 C19 . 137.1(2)
Rh1 P1 C14 C19 . 2.8(2)
C2 P1 C14 C15 . 63.4(2)
C8 P1 C14 C15 . -41.7(2)
Rh1 P1 C14 C15 . -175.97(18)
C15 C14 C19 C18 . 0.1(4)
P1 C14 C19 C18 . -178.8(2)
C19 C14 C15 C16 . 1.0(4)
P1 C14 C15 C16 . 179.8(2)
C14 C19 C18 C17 . -1.3(4)
C13 C12 C11 C10 . -0.5(4)
C2 C7 C6 C5 . 1.1(4)
C19 C18 C17 C16 . 1.4(4)
C13 C8 C9 C10 . 0.0(4)
P1 C8 C9 C10 . -176.5(2)
C5 C4 C3 C2 . 2.6(4)
C5 C4 C3 Br1 . -178.16(19)
C7 C2 C3 C4 . -3.1(4)
P1 C2 C3 C4 . 175.85(19)
C7 C2 C3 Br1 . 177.59(18)
P1 C2 C3 Br1 . -3.4(3)
C3 C4 C5 C6 . -0.1(4)
C7 C6 C5 C4 . -1.7(4)
C11 C12 C13 C8 . -0.9(4)
C9 C8 C13 C12 . 1.2(4)
P1 C8 C13 C12 . 177.67(19)
C12 C11 C10 C9 . 1.6(4)
C8 C9 C10 C11 . -1.3(4)
C14 C15 C16 C17 . -0.9(4)
C18 C17 C16 C15 . -0.3(4)
